data_2230742
loop_
_publ_author_name
'Haque, Rosenani A.'
'Iqbal, Muhammad Adnan'
'Hemamalini, Madhukar'
'Fun, Hoong-Kun'

_publ_section_title
;
 3,3'-[1,2-Phenylenebis(methylene)]bis(1-heptylbenzimidazolium)
 dibromide monohydrate
;
_journal_coeditor_code IS2732
_journal_issue 7
_journal_name_full 'Acta Crystallographica Section E'
_journal_page_first o1814
_journal_page_last o1815
_journal_paper_doi 10.1107/S1600536811023476
_journal_volume 67
_journal_year 2011
_chemical_formula_iupac 'C36 H48 N4 2+, 2Br -, H2 O'
_chemical_formula_moiety 'C36 H48 N4 2+, 2(Br -), H2 O'
_chemical_formula_sum 'C36 H50 Br2 N4 O'
_chemical_formula_weight 714.62
_chemical_name_systematic
;
3,3'-[1,2-Phenylenebis(methylene)]bis(1-heptylbenzimidazolium) dibromide
monohydrate
;
_space_group_IT_number 2
_symmetry_cell_setting triclinic
_symmetry_space_group_name_Hall '-P 1'
_symmetry_space_group_name_H-M 'P -1'
_atom_sites_solution_hydrogens geom
_atom_sites_solution_primary direct
_atom_sites_solution_secondary difmap
_audit_creation_method SHELXL-97
_cell_angle_alpha 115.7050(10)
_cell_angle_beta 105.3800(10)
_cell_angle_gamma 91.9460(10)
_cell_formula_units_Z 2
_cell_length_a 8.84940(10)
_cell_length_b 14.7170(3)
_cell_length_c 16.0838(2)
_cell_measurement_reflns_used 9922
_cell_measurement_temperature 100.0(10)
_cell_measurement_theta_max 33.74
_cell_measurement_theta_min 2.60
_cell_volume 1792.85(5)
_computing_cell_refinement 'SAINT (Bruker, 2009)'
_computing_data_collection 'APEX2 (Bruker, 2009)'
_computing_data_reduction 'SAINT (Bruker, 2009)'
_computing_molecular_graphics 'SHELXTL (Sheldrick, 2008)'
_computing_publication_material 'SHELXTL (Sheldrick, 2008) and PLATON (Spek, 2009)'
_computing_structure_refinement 'SHELXTL (Sheldrick, 2008)'
_computing_structure_solution 'SHELXTL (Sheldrick, 2008)'
_diffrn_ambient_temperature 100.0(10)
_diffrn_measured_fraction_theta_full 0.995
_diffrn_measured_fraction_theta_max 0.995
_diffrn_measurement_device_type
;
Bruker SMART APEXII CCD area-detector
;
_diffrn_measurement_method '\f and \w'
_diffrn_radiation_monochromator graphite
_diffrn_radiation_source 'fine-focus sealed tube'
_diffrn_radiation_type MoK\a
_diffrn_radiation_wavelength 0.71073
_diffrn_reflns_av_R_equivalents 0.0273
_diffrn_reflns_av_sigmaI/netI 0.0334
_diffrn_reflns_limit_h_max 13
_diffrn_reflns_limit_h_min -13
_diffrn_reflns_limit_k_max 22
_diffrn_reflns_limit_k_min -22
_diffrn_reflns_limit_l_max 24
_diffrn_reflns_limit_l_min -24
_diffrn_reflns_number 50860
_diffrn_reflns_theta_full 32.50
_diffrn_reflns_theta_max 32.50
_diffrn_reflns_theta_min 1.48
_diffrn_standards_number 0
_exptl_absorpt_coefficient_mu 2.293
_exptl_absorpt_correction_T_max 0.7147
_exptl_absorpt_correction_T_min 0.4691
_exptl_absorpt_correction_type multi-scan
_exptl_absorpt_process_details '(SADABS; Bruker, 2009)'
_exptl_crystal_colour colourless
_exptl_crystal_density_diffrn 1.324
_exptl_crystal_density_method 'not measured'
_exptl_crystal_description block
_exptl_crystal_F_000 744
_exptl_crystal_size_max 0.39
_exptl_crystal_size_mid 0.18
_exptl_crystal_size_min 0.16
_refine_diff_density_max 0.835
_refine_diff_density_min -0.746
_refine_ls_extinction_method none
_refine_ls_goodness_of_fit_ref 1.015
_refine_ls_hydrogen_treatment mixed
_refine_ls_matrix_type full
_refine_ls_number_parameters 442
_refine_ls_number_reflns 12945
_refine_ls_number_restraints 9
_refine_ls_restrained_S_all 1.015
_refine_ls_R_factor_all 0.0491
_refine_ls_R_factor_gt 0.0315
_refine_ls_shift/su_max 0.001
_refine_ls_shift/su_mean 0.000
_refine_ls_structure_factor_coef Fsqd
_refine_ls_weighting_details 'calc w=1/[\s^2^(Fo^2^)+(0.0359P)^2^+0.6181P] where P=(Fo^2^+2Fc^2^)/3'
_refine_ls_weighting_scheme calc
_refine_ls_wR_factor_gt 0.0700
_refine_ls_wR_factor_ref 0.0770
_reflns_number_gt 10091
_reflns_number_total 12945
_reflns_threshold_expression I>2\s(I)
_cod_data_source_file is2732.cif
_cod_data_source_block I
_cod_original_cell_volume 1792.83(5)
_cod_database_code 2230742
_cod_database_fobs_code 2230742

loop_
_symmetry_equiv_pos_as_xyz
'x, y, z'
'-x, -y, -z'

loop_
_atom_site_type_symbol
_atom_site_label
_atom_site_fract_x
_atom_site_fract_y
_atom_site_fract_z
_atom_site_U_iso_or_equiv
_atom_site_adp_type
_atom_site_calc_flag
_atom_site_refinement_flags
_atom_site_occupancy
_atom_site_symmetry_multiplicity
_atom_site_disorder_assembly
_atom_site_disorder_group
Br Br1 0.365462(16) 0.228743(11) 0.219134(10) 0.02173(4) Uani d . 1 1 . .
Br Br2 0.031239(16) 0.512483(11) 0.193441(10) 0.02124(4) Uani d . 1 1 . .
N N1 0.48319(13) 0.66074(9) 0.94225(8) 0.0168(2) Uani d . 1 1 . .
N N2 0.72144(13) 0.65150(9) 1.01988(8) 0.0172(2) Uani d . 1 1 . .
N N3 0.07774(13) 0.69630(9) 0.68277(8) 0.0178(2) Uani d . 1 1 . .
N N4 0.19471(14) 0.67552(10) 0.57302(9) 0.0198(2) Uani d . 1 1 A .
C C1 0.63655(16) 0.66612(10) 0.94634(10) 0.0171(2) Uani d . 1 1 . .
H H1A 0.6787 0.6786 0.9030 0.021 Uiso calc R 1 1 . .
C C2 0.61934(16) 0.63548(10) 1.06701(10) 0.0167(2) Uani d . 1 1 . .
C C3 0.64670(17) 0.61359(11) 1.14536(10) 0.0193(3) Uani d . 1 1 . .
H H3A 0.7500 0.6096 1.1792 0.023 Uiso calc R 1 1 . .
C C4 0.51353(18) 0.59803(11) 1.17085(10) 0.0207(3) Uani d . 1 1 . .
H H4A 0.5262 0.5831 1.2239 0.025 Uiso calc R 1 1 . .
C C5 0.36033(18) 0.60365(11) 1.12058(11) 0.0215(3) Uani d . 1 1 . .
H H5A 0.2727 0.5921 1.1405 0.026 Uiso calc R 1 1 . .
C C6 0.33375(16) 0.62550(11) 1.04280(10) 0.0193(3) Uani d . 1 1 . .
H H6A 0.2306 0.6294 1.0088 0.023 Uiso calc R 1 1 . .
C C7 0.46771(16) 0.64135(10) 1.01748(10) 0.0166(2) Uani d . 1 1 . .
C C8 0.35503(16) 0.67445(11) 0.87201(10) 0.0187(3) Uani d . 1 1 . .
H H8A 0.2604 0.6221 0.8496 0.022 Uiso calc R 1 1 . .
H H8B 0.3889 0.6635 0.8149 0.022 Uiso calc R 1 1 . .
C C9 0.30936(16) 0.77994(11) 0.91357(10) 0.0177(3) Uani d . 1 1 . .
C C10 0.40829(17) 0.86003(11) 0.99982(11) 0.0220(3) Uani d . 1 1 . .
H H10A 0.5053 0.8482 1.0332 0.026 Uiso calc R 1 1 . .
C C11 0.36713(19) 0.95694(12) 1.03770(11) 0.0252(3) Uani d . 1 1 . .
H H11A 0.4355 1.0105 1.0967 0.030 Uiso calc R 1 1 . .
C C12 0.2263(2) 0.97520(12) 0.98931(11) 0.0266(3) Uani d . 1 1 . .
H H12A 0.1980 1.0413 1.0148 0.032 Uiso calc R 1 1 . .
C C13 0.12706(19) 0.89630(13) 0.90350(11) 0.0253(3) Uani d . 1 1 . .
H H13A 0.0305 0.9089 0.8705 0.030 Uiso calc R 1 1 . .
C C14 0.16660(16) 0.79853(11) 0.86476(10) 0.0193(3) Uani d . 1 1 . .
C C15 0.04692(16) 0.71575(12) 0.77466(10) 0.0204(3) Uani d . 1 1 . .
H H15A 0.0452 0.6514 0.7803 0.025 Uiso calc R 1 1 . .
H H15B -0.0599 0.7348 0.7715 0.025 Uiso calc R 1 1 . .
C C16 -0.03893(16) 0.64533(11) 0.59265(10) 0.0183(3) Uani d . 1 1 . .
C C17 -0.20136(17) 0.61256(12) 0.56824(11) 0.0215(3) Uani d . 1 1 . .
H H17A -0.2515 0.6215 0.6160 0.026 Uiso calc R 1 1 . .
C C18 -0.28532(18) 0.56616(12) 0.46997(11) 0.0250(3) Uani d . 1 1 . .
H H18A -0.3966 0.5430 0.4497 0.030 Uiso calc R 1 1 . .
C C19 -0.21027(19) 0.55241(12) 0.39959(11) 0.0261(3) Uani d . 1 1 . .
H H19A -0.2724 0.5198 0.3330 0.031 Uiso calc R 1 1 . .
C C20 -0.04885(19) 0.58480(12) 0.42390(11) 0.0246(3) Uani d . 1 1 . .
H H20A 0.0016 0.5754 0.3761 0.029 Uiso calc R 1 1 . .
C C21 0.03504(17) 0.63207(11) 0.52276(10) 0.0197(3) Uani d . 1 1 . .
C C22 0.21526(16) 0.71327(11) 0.66812(10) 0.0190(3) Uani d . 1 1 . .
H H22A 0.3135 0.7472 0.7180 0.023 Uiso calc R 1 1 . .
C C23 0.89380(16) 0.64783(11) 1.04495(10) 0.0199(3) Uani d . 1 1 . .
H H23A 0.9285 0.6320 0.9872 0.024 Uiso calc R 1 1 . .
H H23B 0.9132 0.5921 1.0632 0.024 Uiso calc R 1 1 . .
C C24 0.99196(17) 0.74804(11) 1.12807(11) 0.0217(3) Uani d . 1 1 . .
H H24A 1.1005 0.7363 1.1530 0.026 Uiso calc R 1 1 . .
H H24B 0.9441 0.7700 1.1814 0.026 Uiso calc R 1 1 . .
C C25 1.0042(2) 0.83405(12) 1.10038(12) 0.0279(3) Uani d . 1 1 . .
H H25A 0.8967 0.8498 1.0803 0.033 Uiso calc R 1 1 . .
H H25B 1.0449 0.8106 1.0440 0.033 Uiso calc R 1 1 . .
C C26 1.1138(2) 0.93188(13) 1.18354(13) 0.0312(4) Uani d . 1 1 . .
H H26A 1.2184 0.9146 1.2074 0.037 Uiso calc R 1 1 . .
H H26B 1.1310 0.9804 1.1580 0.037 Uiso calc R 1 1 . .
C C27 1.0495(2) 0.98436(13) 1.26812(13) 0.0318(4) Uani d . 1 1 . .
H H27A 1.0368 0.9369 1.2954 0.038 Uiso calc R 1 1 . .
H H27B 0.9428 0.9987 1.2436 0.038 Uiso calc R 1 1 . .
C C28 1.1542(3) 1.08388(15) 1.34891(15) 0.0474(4) Uani d . 1 1 . .
H H28A 1.1636 1.1328 1.3227 0.057 Uiso calc R 1 1 . .
H H28B 1.2621 1.0704 1.3724 0.057 Uiso calc R 1 1 . .
C C29 1.0880(3) 1.13208(15) 1.43403(15) 0.0474(4) Uani d . 1 1 . .
H H29A 1.1598 1.1953 1.4847 0.071 Uiso calc R 1 1 . .
H H29B 1.0790 1.0841 1.4605 0.071 Uiso calc R 1 1 . .
H H29C 0.9827 1.1478 1.4116 0.071 Uiso calc R 1 1 . .
C C30 0.31844(18) 0.68129(12) 0.52875(11) 0.0237(3) Uani d . 1 1 . .
H H30A 0.3231 0.6112 0.4817 0.028 Uiso calc PR 0.474(5) 1 A 1
H H30B 0.4229 0.7092 0.5801 0.028 Uiso calc PR 0.474(5) 1 A 1
H H30C 0.3035 0.6192 0.4701 0.028 Uiso d PR 0.526(5) 1 A 2
H H30D 0.4214 0.6897 0.5729 0.028 Uiso d PR 0.526(5) 1 A 2
C C31 0.2912(8) 0.7454(5) 0.4784(4) 0.0235(11) Uani d PD 0.474(5) 1 A 1
H H31A 0.2774 0.8131 0.5252 0.028 Uiso calc PR 0.474(5) 1 A 1
H H31D 0.1887 0.7142 0.4256 0.028 Uiso calc PR 0.474(5) 1 A 1
C C32 0.4121(14) 0.7637(9) 0.4352(8) 0.0239(12) Uani d PD 0.474(5) 1 A 1
H H32A 0.3838 0.7084 0.3677 0.029 Uiso calc PR 0.474(5) 1 A 1
H H32D 0.5159 0.7554 0.4712 0.029 Uiso calc PR 0.474(5) 1 A 1
C C33 0.4379(5) 0.8674(3) 0.4321(3) 0.0283(9) Uani d PD 0.474(5) 1 A 1
H H33A 0.3348 0.8910 0.4194 0.034 Uiso calc PR 0.474(5) 1 A 1
H H33B 0.5095 0.9198 0.4956 0.034 Uiso calc PR 0.474(5) 1 A 1
C C34 0.5109(7) 0.8542(6) 0.3522(5) 0.0284(13) Uani d PD 0.474(5) 1 A 1
H H34A 0.6021 0.8179 0.3584 0.034 Uiso calc PR 0.474(5) 1 A 1
H H34B 0.4308 0.8102 0.2884 0.034 Uiso calc PR 0.474(5) 1 A 1
C C35 0.5674(5) 0.9528(3) 0.3533(3) 0.0302(9) Uani d PD 0.474(5) 1 A 1
H H35A 0.4821 0.9949 0.3581 0.036 Uiso calc PR 0.474(5) 1 A 1
H H35B 0.6609 0.9917 0.4114 0.036 Uiso calc PR 0.474(5) 1 A 1
C C36 0.6121(7) 0.9350(6) 0.2638(4) 0.0435(14) Uani d PD 0.474(5) 1 A 1
H H36A 0.6544 1.0007 0.2699 0.065 Uiso calc PR 0.474(5) 1 A 1
H H36B 0.5177 0.9018 0.2064 0.065 Uiso calc PR 0.474(5) 1 A 1
H H36C 0.6932 0.8909 0.2571 0.065 Uiso calc PR 0.474(5) 1 A 1
C C31X 0.3150(8) 0.7765(4) 0.5075(4) 0.0293(11) Uani d PD 0.526(5) 1 A 2
H H31B 0.2075 0.7748 0.4674 0.035 Uiso calc PR 0.526(5) 1 A 2
H H31C 0.3463 0.8414 0.5687 0.035 Uiso calc PR 0.526(5) 1 A 2
C C32X 0.4359(12) 0.7661(8) 0.4522(7) 0.0239(12) Uani d PD 0.526(5) 1 A 2
H H32B 0.4350 0.6924 0.4124 0.029 Uiso calc PR 0.526(5) 1 A 2
H H32C 0.5435 0.7961 0.5000 0.029 Uiso calc PR 0.526(5) 1 A 2
C C33X 0.4057(4) 0.8177(3) 0.3857(3) 0.0265(8) Uani d PD 0.526(5) 1 A 2
H H33C 0.3278 0.7700 0.3223 0.032 Uiso calc PR 0.526(5) 1 A 2
H H33D 0.3582 0.8792 0.4150 0.032 Uiso calc PR 0.526(5) 1 A 2
C C34X 0.5560(6) 0.8489(5) 0.3687(5) 0.0227(10) Uani d PD 0.526(5) 1 A 2
H H34C 0.6078 0.7883 0.3439 0.027 Uiso calc PR 0.526(5) 1 A 2
H H34D 0.6308 0.9005 0.4314 0.027 Uiso calc PR 0.526(5) 1 A 2
C C35X 0.5249(4) 0.8934(3) 0.2968(3) 0.0292(8) Uani d PD 0.526(5) 1 A 2
H H35C 0.4514 0.8415 0.2337 0.035 Uiso calc PR 0.526(5) 1 A 2
H H35D 0.4720 0.9535 0.3210 0.035 Uiso calc PR 0.526(5) 1 A 2
C C36X 0.6762(6) 0.9258(4) 0.2811(4) 0.0358(10) Uani d PD 0.526(5) 1 A 2
H H36D 0.6505 0.9590 0.2391 0.054 Uiso calc PR 0.526(5) 1 A 2
H H36E 0.7231 0.8653 0.2503 0.054 Uiso calc PR 0.526(5) 1 A 2
H H36F 0.7524 0.9738 0.3439 0.054 Uiso calc PR 0.526(5) 1 A 2
O O1W 0.39216(15) 0.47948(11) 0.29323(9) 0.0324(3) Uani d . 1 1 . .
H H1W1 0.380(3) 0.4177(19) 0.2809(17) 0.050(7) Uiso d . 1 1 . .
H H2W1 0.307(3) 0.4896(18) 0.2719(17) 0.048(7) Uiso d . 1 1 . .

loop_
_atom_site_aniso_label
_atom_site_aniso_U_11
_atom_site_aniso_U_22
_atom_site_aniso_U_33
_atom_site_aniso_U_12
_atom_site_aniso_U_13
_atom_site_aniso_U_23
Br1 0.01641(7) 0.02614(8) 0.02309(7) 0.00403(5) 0.00799(5) 0.01061(6)
Br2 0.01825(7) 0.02841(8) 0.02049(7) 0.00428(5) 0.00856(5) 0.01277(6)
N1 0.0142(5) 0.0200(5) 0.0152(5) 0.0023(4) 0.0050(4) 0.0069(4)
N2 0.0143(5) 0.0208(6) 0.0172(5) 0.0032(4) 0.0067(4) 0.0081(5)
N3 0.0144(5) 0.0243(6) 0.0144(5) 0.0029(4) 0.0046(4) 0.0087(5)
N4 0.0181(5) 0.0254(6) 0.0185(5) 0.0043(5) 0.0083(4) 0.0108(5)
C1 0.0166(6) 0.0182(6) 0.0158(6) 0.0028(5) 0.0064(5) 0.0064(5)
C2 0.0159(6) 0.0175(6) 0.0166(6) 0.0039(5) 0.0077(5) 0.0063(5)
C3 0.0211(6) 0.0203(6) 0.0169(6) 0.0055(5) 0.0074(5) 0.0078(5)
C4 0.0262(7) 0.0201(6) 0.0186(6) 0.0053(5) 0.0112(6) 0.0089(5)
C5 0.0215(7) 0.0210(7) 0.0218(7) 0.0023(5) 0.0119(6) 0.0068(6)
C6 0.0157(6) 0.0205(6) 0.0202(6) 0.0024(5) 0.0079(5) 0.0067(5)
C7 0.0163(6) 0.0171(6) 0.0152(6) 0.0026(5) 0.0059(5) 0.0060(5)
C8 0.0159(6) 0.0211(6) 0.0155(6) 0.0017(5) 0.0025(5) 0.0066(5)
C9 0.0164(6) 0.0214(6) 0.0161(6) 0.0029(5) 0.0061(5) 0.0087(5)
C10 0.0194(6) 0.0242(7) 0.0199(7) 0.0030(5) 0.0041(5) 0.0090(6)
C11 0.0299(8) 0.0224(7) 0.0204(7) 0.0030(6) 0.0084(6) 0.0071(6)
C12 0.0350(8) 0.0250(7) 0.0243(7) 0.0127(6) 0.0144(7) 0.0118(6)
C13 0.0251(7) 0.0347(8) 0.0228(7) 0.0131(6) 0.0116(6) 0.0163(6)
C14 0.0169(6) 0.0276(7) 0.0159(6) 0.0048(5) 0.0071(5) 0.0110(6)
C15 0.0145(6) 0.0327(8) 0.0153(6) 0.0032(5) 0.0050(5) 0.0119(6)
C16 0.0172(6) 0.0221(6) 0.0152(6) 0.0038(5) 0.0042(5) 0.0088(5)
C17 0.0172(6) 0.0272(7) 0.0202(7) 0.0042(5) 0.0056(5) 0.0111(6)
C18 0.0193(7) 0.0274(7) 0.0235(7) 0.0030(6) 0.0022(6) 0.0100(6)
C19 0.0259(7) 0.0301(8) 0.0162(6) 0.0045(6) 0.0017(6) 0.0080(6)
C20 0.0267(7) 0.0294(8) 0.0173(6) 0.0063(6) 0.0078(6) 0.0097(6)
C21 0.0188(6) 0.0229(7) 0.0181(6) 0.0044(5) 0.0062(5) 0.0096(5)
C22 0.0162(6) 0.0241(7) 0.0180(6) 0.0038(5) 0.0055(5) 0.0107(5)
C23 0.0144(6) 0.0255(7) 0.0204(6) 0.0062(5) 0.0073(5) 0.0097(6)
C24 0.0170(6) 0.0262(7) 0.0201(7) 0.0032(5) 0.0053(5) 0.0093(6)
C25 0.0299(8) 0.0288(8) 0.0273(8) 0.0018(6) 0.0098(6) 0.0146(7)
C26 0.0244(7) 0.0263(8) 0.0414(9) 0.0019(6) 0.0123(7) 0.0133(7)
C27 0.0341(9) 0.0273(8) 0.0314(8) 0.0028(7) 0.0096(7) 0.0117(7)
C28 0.0601(10) 0.0289(7) 0.0402(8) 0.0077(6) 0.0086(7) 0.0084(6)
C29 0.0601(10) 0.0289(7) 0.0402(8) 0.0077(6) 0.0086(7) 0.0084(6)
C30 0.0207(7) 0.0316(8) 0.0224(7) 0.0046(6) 0.0120(6) 0.0125(6)
C31 0.021(2) 0.025(3) 0.026(3) 0.003(2) 0.010(2) 0.011(2)
C32 0.026(3) 0.0297(9) 0.012(3) -0.0043(14) 0.004(2) 0.0073(17)
C33 0.037(2) 0.0225(19) 0.030(2) 0.0061(16) 0.0182(17) 0.0121(17)
C34 0.032(3) 0.027(2) 0.023(3) 0.005(2) 0.009(2) 0.0084(18)
C35 0.0307(18) 0.033(2) 0.030(2) 0.0012(15) 0.0108(15) 0.0166(18)
C36 0.038(3) 0.062(3) 0.042(3) 0.003(3) 0.017(3) 0.030(2)
C31X 0.031(3) 0.030(3) 0.037(3) 0.008(2) 0.017(3) 0.021(2)
C32X 0.026(3) 0.0297(9) 0.012(3) -0.0043(14) 0.004(2) 0.0073(17)
C33X 0.0217(14) 0.0299(19) 0.0300(18) 0.0033(13) 0.0101(13) 0.0146(16)
C34X 0.023(2) 0.0247(18) 0.024(2) 0.0026(18) 0.0094(19) 0.0138(16)
C35X 0.0295(16) 0.0322(19) 0.0263(17) 0.0002(13) 0.0099(13) 0.0135(16)
C36X 0.035(2) 0.042(2) 0.039(2) 0.002(2) 0.017(2) 0.0231(19)
O1W 0.0238(6) 0.0322(7) 0.0347(7) -0.0010(5) -0.0019(5) 0.0163(6)

loop_
_atom_type_symbol
_atom_type_description
_atom_type_scat_dispersion_real
_atom_type_scat_dispersion_imag
_atom_type_scat_source
C C 0.0033 0.0016 'International Tables Vol C Tables 4.2.6.8 and 6.1.1.4'
H H 0.0000 0.0000 'International Tables Vol C Tables 4.2.6.8 and 6.1.1.4'
N N 0.0061 0.0033 'International Tables Vol C Tables 4.2.6.8 and 6.1.1.4'
O O 0.0106 0.0060 'International Tables Vol C Tables 4.2.6.8 and 6.1.1.4'
Br Br -0.2901 2.4595 'International Tables Vol C Tables 4.2.6.8 and 6.1.1.4'

loop_
_geom_angle_atom_site_label_1
_geom_angle_atom_site_label_2
_geom_angle_atom_site_label_3
_geom_angle_site_symmetry_1
_geom_angle_site_symmetry_3
_geom_angle
_geom_angle_publ_flag
C1 N1 C7 . . 108.14(11) ?
C1 N1 C8 . . 125.77(12) ?
C7 N1 C8 . . 126.08(11) ?
C1 N2 C2 . . 108.59(11) ?
C1 N2 C23 . . 125.85(12) ?
C2 N2 C23 . . 125.50(12) ?
C22 N3 C16 . . 108.14(11) ?
C22 N3 C15 . . 128.98(12) ?
C16 N3 C15 . . 122.61(11) ?
C22 N4 C21 . . 108.35(12) ?
C22 N4 C30 . . 125.98(12) ?
C21 N4 C30 . . 125.65(12) ?
N2 C1 N1 . . 110.19(12) ?
N2 C1 H1A . . 124.9 ?
N1 C1 H1A . . 124.9 ?
C7 C2 C3 . . 122.01(13) ?
C7 C2 N2 . . 106.38(12) ?
C3 C2 N2 . . 131.57(13) ?
C4 C3 C2 . . 115.83(13) ?
C4 C3 H3A . . 122.1 ?
C2 C3 H3A . . 122.1 ?
C3 C4 C5 . . 122.12(13) ?
C3 C4 H4A . . 118.9 ?
C5 C4 H4A . . 118.9 ?
C6 C5 C4 . . 121.84(13) ?
C6 C5 H5A . . 119.1 ?
C4 C5 H5A . . 119.1 ?
C5 C6 C7 . . 115.94(13) ?
C5 C6 H6A . . 122.0 ?
C7 C6 H6A . . 122.0 ?
C2 C7 C6 . . 122.25(13) ?
C2 C7 N1 . . 106.71(11) ?
C6 C7 N1 . . 130.99(13) ?
N1 C8 C9 . . 112.83(11) ?
N1 C8 H8A . . 109.0 ?
C9 C8 H8A . . 109.0 ?
N1 C8 H8B . . 109.0 ?
C9 C8 H8B . . 109.0 ?
H8A C8 H8B . . 107.8 ?
C10 C9 C14 . . 118.88(13) ?
C10 C9 C8 . . 120.99(13) ?
C14 C9 C8 . . 120.13(12) ?
C11 C10 C9 . . 121.08(14) ?
C11 C10 H10A . . 119.5 ?
C9 C10 H10A . . 119.5 ?
C12 C11 C10 . . 119.96(14) ?
C12 C11 H11A . . 120.0 ?
C10 C11 H11A . . 120.0 ?
C11 C12 C13 . . 119.53(15) ?
C11 C12 H12A . . 120.2 ?
C13 C12 H12A . . 120.2 ?
C12 C13 C14 . . 121.15(14) ?
C12 C13 H13A . . 119.4 ?
C14 C13 H13A . . 119.4 ?
C13 C14 C9 . . 119.41(13) ?
C13 C14 C15 . . 117.53(13) ?
C9 C14 C15 . . 122.95(13) ?
N3 C15 C14 . . 114.66(11) ?
N3 C15 H15A . . 108.6 ?
C14 C15 H15A . . 108.6 ?
N3 C15 H15B . . 108.6 ?
C14 C15 H15B . . 108.6 ?
H15A C15 H15B . . 107.6 ?
C21 C16 N3 . . 106.94(12) ?
C21 C16 C17 . . 122.16(13) ?
N3 C16 C17 . . 130.88(13) ?
C18 C17 C16 . . 115.95(14) ?
C18 C17 H17A . . 122.0 ?
C16 C17 H17A . . 122.0 ?
C17 C18 C19 . . 121.77(14) ?
C17 C18 H18A . . 119.1 ?
C19 C18 H18A . . 119.1 ?
C20 C19 C18 . . 122.23(14) ?
C20 C19 H19A . . 118.9 ?
C18 C19 H19A . . 118.9 ?
C19 C20 C21 . . 115.87(14) ?
C19 C20 H20A . . 122.1 ?
C21 C20 H20A . . 122.1 ?
C16 C21 C20 . . 122.01(13) ?
C16 C21 N4 . . 106.38(12) ?
C20 C21 N4 . . 131.60(14) ?
N3 C22 N4 . . 110.19(12) ?
N3 C22 H22A . . 124.9 ?
N4 C22 H22A . . 124.9 ?
N2 C23 C24 . . 112.21(12) ?
N2 C23 H23A . . 109.2 ?
C24 C23 H23A . . 109.2 ?
N2 C23 H23B . . 109.2 ?
C24 C23 H23B . . 109.2 ?
H23A C23 H23B . . 107.9 ?
C23 C24 C25 . . 113.95(13) ?
C23 C24 H24A . . 108.8 ?
C25 C24 H24A . . 108.8 ?
C23 C24 H24B . . 108.8 ?
C25 C24 H24B . . 108.8 ?
H24A C24 H24B . . 107.7 ?
C24 C25 C26 . . 112.82(14) ?
C24 C25 H25A . . 109.0 ?
C26 C25 H25A . . 109.0 ?
C24 C25 H25B . . 109.0 ?
C26 C25 H25B . . 109.0 ?
H25A C25 H25B . . 107.8 ?
C27 C26 C25 . . 113.75(14) ?
C27 C26 H26A . . 108.8 ?
C25 C26 H26A . . 108.8 ?
C27 C26 H26B . . 108.8 ?
C25 C26 H26B . . 108.8 ?
H26A C26 H26B . . 107.7 ?
C26 C27 C28 . . 114.01(16) ?
C26 C27 H27A . . 108.8 ?
C28 C27 H27A . . 108.8 ?
C26 C27 H27B . . 108.8 ?
C28 C27 H27B . . 108.8 ?
H27A C27 H27B . . 107.6 ?
C27 C28 C29 . . 112.23(19) ?
C27 C28 H28A . . 109.2 ?
C29 C28 H28A . . 109.2 ?
C27 C28 H28B . . 109.2 ?
C29 C28 H28B . . 109.2 ?
H28A C28 H28B . . 107.9 ?
C28 C29 H29A . . 109.5 ?
C28 C29 H29B . . 109.5 ?
H29A C29 H29B . . 109.5 ?
C28 C29 H29C . . 109.5 ?
H29A C29 H29C . . 109.5 ?
H29B C29 H29C . . 109.5 ?
N4 C30 C31 . . 113.6(3) ?
N4 C30 C31X . . 110.5(3) ?
N4 C30 H30A . . 108.9 ?
C31 C30 H30A . . 108.9 ?
N4 C30 H30B . . 108.9 ?
C31 C30 H30B . . 108.9 ?
H30A C30 H30B . . 107.7 ?
N4 C30 H30C . . 110.1 ?
C31 C30 H30C . . 93.8 ?
C31X C30 H30C . . 110.5 ?
H30B C30 H30C . . 121.1 ?
N4 C30 H30D . . 109.5 ?
C31 C30 H30D . . 120.1 ?
C31X C30 H30D . . 107.8 ?
H30A C30 H30D . . 93.7 ?
H30C C30 H30D . . 108.3 ?
C30 C31 C32 . . 119.6(6) ?
C30 C31 H31A . . 107.4 ?
C32 C31 H31A . . 107.4 ?
C30 C31 H31D . . 107.4 ?
C32 C31 H31D . . 107.4 ?
H31A C31 H31D . . 106.9 ?
C31 C32 C33 . . 119.7(9) ?
C31 C32 H32A . . 107.4 ?
C33 C32 H32A . . 107.4 ?
C31 C32 H32D . . 107.4 ?
C33 C32 H32D . . 107.4 ?
H32A C32 H32D . . 106.9 ?
C34 C33 C32 . . 110.0(6) ?
C34 C33 H33A . . 109.7 ?
C32 C33 H33A . . 109.7 ?
C34 C33 H33B . . 109.7 ?
C32 C33 H33B . . 109.7 ?
H33A C33 H33B . . 108.2 ?
C35 C34 C33 . . 114.8(5) ?
C35 C34 H34A . . 108.6 ?
C33 C34 H34A . . 108.6 ?
C35 C34 H34B . . 108.6 ?
C33 C34 H34B . . 108.6 ?
H34A C34 H34B . . 107.5 ?
C36 C35 C34 . . 112.6(5) ?
C36 C35 H35A . . 109.1 ?
C34 C35 H35A . . 109.1 ?
C36 C35 H35B . . 109.1 ?
C34 C35 H35B . . 109.1 ?
H35A C35 H35B . . 107.8 ?
C32X C31X C30 . . 104.7(5) ?
C32X C31X H31B . . 110.8 ?
C30 C31X H31B . . 110.8 ?
C32X C31X H31C . . 110.8 ?
C30 C31X H31C . . 110.8 ?
H31B C31X H31C . . 108.9 ?
C31X C32X C33X . . 114.6(7) ?
C31X C32X H32B . . 108.6 ?
C33X C32X H32B . . 108.6 ?
C31X C32X H32C . . 108.6 ?
C33X C32X H32C . . 108.6 ?
H32B C32X H32C . . 107.6 ?
C34X C33X C32X . . 113.1(5) ?
C34X C33X H33C . . 109.0 ?
C32X C33X H33C . . 109.0 ?
C34X C33X H33D . . 109.0 ?
C32X C33X H33D . . 109.0 ?
H33C C33X H33D . . 107.8 ?
C33X C34X C35X . . 113.3(4) ?
C33X C34X H34C . . 108.9 ?
C35X C34X H34C . . 108.9 ?
C33X C34X H34D . . 108.9 ?
C35X C34X H34D . . 108.9 ?
H34C C34X H34D . . 107.7 ?
C36X C35X C34X . . 113.0(4) ?
C36X C35X H35C . . 109.0 ?
C34X C35X H35C . . 109.0 ?
C36X C35X H35D . . 109.0 ?
C34X C35X H35D . . 109.0 ?
H35C C35X H35D . . 107.8 ?
C35X C36X H36D . . 109.5 ?
C35X C36X H36E . . 109.5 ?
H36D C36X H36E . . 109.5 ?
C35X C36X H36F . . 109.5 ?
H36D C36X H36F . . 109.5 ?
H36E C36X H36F . . 109.5 ?
H1W1 O1W H2W1 . . 106(2) ?

loop_
_geom_bond_atom_site_label_1
_geom_bond_atom_site_label_2
_geom_bond_site_symmetry_2
_geom_bond_distance
_geom_bond_publ_flag
N1 C1 . 1.3391(17) ?
N1 C7 . 1.3961(17) ?
N1 C8 . 1.4618(18) ?
N2 C1 . 1.3304(18) ?
N2 C2 . 1.3965(17) ?
N2 C23 . 1.4799(18) ?
N3 C22 . 1.3348(17) ?
N3 C16 . 1.3928(17) ?
N3 C15 . 1.4808(18) ?
N4 C22 . 1.3377(18) ?
N4 C21 . 1.3940(18) ?
N4 C30 . 1.4740(18) ?
C1 H1A . 0.9500 ?
C2 C7 . 1.3940(19) ?
C2 C3 . 1.3949(19) ?
C3 C4 . 1.389(2) ?
C3 H3A . 0.9500 ?
C4 C5 . 1.408(2) ?
C4 H4A . 0.9500 ?
C5 C6 . 1.386(2) ?
C5 H5A . 0.9500 ?
C6 C7 . 1.3947(19) ?
C6 H6A . 0.9500 ?
C8 C9 . 1.519(2) ?
C8 H8A . 0.9900 ?
C8 H8B . 0.9900 ?
C9 C10 . 1.3955(19) ?
C9 C14 . 1.404(2) ?
C10 C11 . 1.392(2) ?
C10 H10A . 0.9500 ?
C11 C12 . 1.386(2) ?
C11 H11A . 0.9500 ?
C12 C13 . 1.386(2) ?
C12 H12A . 0.9500 ?
C13 C14 . 1.398(2) ?
C13 H13A . 0.9500 ?
C14 C15 . 1.507(2) ?
C15 H15A . 0.9900 ?
C15 H15B . 0.9900 ?
C16 C21 . 1.392(2) ?
C16 C17 . 1.3936(19) ?
C17 C18 . 1.387(2) ?
C17 H17A . 0.9500 ?
C18 C19 . 1.404(2) ?
C18 H18A . 0.9500 ?
C19 C20 . 1.384(2) ?
C19 H19A . 0.9500 ?
C20 C21 . 1.394(2) ?
C20 H20A . 0.9500 ?
C22 H22A . 0.9500 ?
C23 C24 . 1.518(2) ?
C23 H23A . 0.9900 ?
C23 H23B . 0.9900 ?
C24 C25 . 1.522(2) ?
C24 H24A . 0.9900 ?
C24 H24B . 0.9900 ?
C25 C26 . 1.533(2) ?
C25 H25A . 0.9900 ?
C25 H25B . 0.9900 ?
C26 C27 . 1.517(2) ?
C26 H26A . 0.9900 ?
C26 H26B . 0.9900 ?
C27 C28 . 1.520(3) ?
C27 H27A . 0.9900 ?
C27 H27B . 0.9900 ?
C28 C29 . 1.527(3) ?
C28 H28A . 0.9900 ?
C28 H28B . 0.9900 ?
C29 H29A . 0.9800 ?
C29 H29B . 0.9800 ?
C29 H29C . 0.9800 ?
C30 C31 . 1.475(8) ?
C30 C31X . 1.580(7) ?
C30 H30A . 0.9900 ?
C30 H30B . 0.9900 ?
C30 H30C . 0.9600 ?
C30 H30D . 0.9600 ?
C31 C32 . 1.496(9) ?
C31 H31A . 0.9900 ?
C31 H31D . 0.9900 ?
C32 C33 . 1.560(10) ?
C32 H32A . 0.9900 ?
C32 H32D . 0.9900 ?
C33 C34 . 1.529(7) ?
C33 H33A . 0.9900 ?
C33 H33B . 0.9900 ?
C34 C35 . 1.511(7) ?
C34 H34A . 0.9900 ?
C34 H34B . 0.9900 ?
C35 C36 . 1.508(6) ?
C35 H35A . 0.9900 ?
C35 H35B . 0.9900 ?
C36 H36A . 0.9800 ?
C36 H36B . 0.9800 ?
C36 H36C . 0.9800 ?
C31X C32X . 1.534(9) ?
C31X H31B . 0.9900 ?
C31X H31C . 0.9900 ?
C32X C33X . 1.536(8) ?
C32X H32B . 0.9900 ?
C32X H32C . 0.9900 ?
C33X C34X . 1.522(6) ?
C33X H33C . 0.9900 ?
C33X H33D . 0.9900 ?
C34X C35X . 1.529(6) ?
C34X H34C . 0.9900 ?
C34X H34D . 0.9900 ?
C35X C36X . 1.524(5) ?
C35X H35C . 0.9900 ?
C35X H35D . 0.9900 ?
C36X H36D . 0.9800 ?
C36X H36E . 0.9800 ?
C36X H36F . 0.9800 ?
O1W H1W1 . 0.84(2) ?
O1W H2W1 . 0.79(3) ?

loop_
_geom_hbond_atom_site_label_D
_geom_hbond_atom_site_label_H
_geom_hbond_atom_site_label_A
_geom_hbond_site_symmetry_A
_geom_hbond_distance_DH
_geom_hbond_distance_HA
_geom_hbond_distance_DA
_geom_hbond_angle_DHA
_geom_hbond_publ_flag
O1W H1W1 Br1 . 0.84(3) 2.50(3) 3.3271(17) 169(2) yes
O1W H2W1 Br2 . 0.79(3) 2.54(3) 3.3280(14) 177(3) yes
C1 H1A Br1 2_666 0.95 2.80 3.6093(15) 144 yes
C3 H3A Br2 1_656 0.95 2.92 3.7866(16) 153 yes
C5 H5A Br2 1_556 0.95 2.89 3.8162(17) 167 yes
C8 H8A Br2 2_566 0.99 2.93 3.9117(16) 172 yes
C15 H15A Br2 2_566 0.99 2.72 3.6809(19) 165 yes
C15 H15B Br1 2_566 0.99 2.80 3.7842(15) 170 yes
C18 H18A O1W 1_455 0.95 2.46 3.187(2) 133 yes
C20 H20A Br2 . 0.95 2.76 3.6602(16) 158 yes
C22 H22A Br1 2_666 0.95 2.70 3.5577(15) 150 yes
C23 H23A Br2 2_666 0.99 2.89 3.7836(14) 151 yes
C23 H23B Br2 1_656 0.99 2.81 3.7285(17) 154 yes

loop_
_geom_torsion_atom_site_label_1
_geom_torsion_atom_site_label_2
_geom_torsion_atom_site_label_3
_geom_torsion_atom_site_label_4
_geom_torsion_site_symmetry_1
_geom_torsion_site_symmetry_2
_geom_torsion_site_symmetry_3
_geom_torsion_site_symmetry_4
_geom_torsion
_geom_torsion_publ_flag
C2 N2 C1 N1 . . . . 0.07(16) ?
C23 N2 C1 N1 . . . . 177.39(12) ?
C7 N1 C1 N2 . . . . -0.09(16) ?
C8 N1 C1 N2 . . . . 179.03(12) ?
C1 N2 C2 C7 . . . . -0.02(15) ?
C23 N2 C2 C7 . . . . -177.35(12) ?
C1 N2 C2 C3 . . . . 177.66(15) ?
C23 N2 C2 C3 . . . . 0.3(2) ?
C7 C2 C3 C4 . . . . 0.0(2) ?
N2 C2 C3 C4 . . . . -177.37(14) ?
C2 C3 C4 C5 . . . . 0.2(2) ?
C3 C4 C5 C6 . . . . -0.3(2) ?
C4 C5 C6 C7 . . . . 0.1(2) ?
C3 C2 C7 C6 . . . . -0.2(2) ?
N2 C2 C7 C6 . . . . 177.79(13) ?
C3 C2 C7 N1 . . . . -177.98(12) ?
N2 C2 C7 N1 . . . . -0.03(15) ?
C5 C6 C7 C2 . . . . 0.1(2) ?
C5 C6 C7 N1 . . . . 177.34(14) ?
C1 N1 C7 C2 . . . . 0.07(15) ?
C8 N1 C7 C2 . . . . -179.04(12) ?
C1 N1 C7 C6 . . . . -177.48(14) ?
C8 N1 C7 C6 . . . . 3.4(2) ?
C1 N1 C8 C9 . . . . -101.05(16) ?
C7 N1 C8 C9 . . . . 77.90(16) ?
N1 C8 C9 C10 . . . . 15.32(18) ?
N1 C8 C9 C14 . . . . -165.31(12) ?
C14 C9 C10 C11 . . . . 0.2(2) ?
C8 C9 C10 C11 . . . . 179.59(13) ?
C9 C10 C11 C12 . . . . -0.3(2) ?
C10 C11 C12 C13 . . . . 0.3(2) ?
C11 C12 C13 C14 . . . . -0.1(2) ?
C12 C13 C14 C9 . . . . -0.1(2) ?
C12 C13 C14 C15 . . . . 176.19(14) ?
C10 C9 C14 C13 . . . . 0.0(2) ?
C8 C9 C14 C13 . . . . -179.39(13) ?
C10 C9 C14 C15 . . . . -176.05(13) ?
C8 C9 C14 C15 . . . . 4.6(2) ?
C22 N3 C15 C14 . . . . 25.2(2) ?
C16 N3 C15 C14 . . . . -161.53(13) ?
C13 C14 C15 N3 . . . . 97.87(16) ?
C9 C14 C15 N3 . . . . -86.02(17) ?
C22 N3 C16 C21 . . . . 0.16(16) ?
C15 N3 C16 C21 . . . . -174.34(13) ?
C22 N3 C16 C17 . . . . -178.32(16) ?
C15 N3 C16 C17 . . . . 7.2(2) ?
C21 C16 C17 C18 . . . . -0.2(2) ?
N3 C16 C17 C18 . . . . 178.08(15) ?
C16 C17 C18 C19 . . . . 0.5(2) ?
C17 C18 C19 C20 . . . . -0.4(3) ?
C18 C19 C20 C21 . . . . 0.0(2) ?
N3 C16 C21 C20 . . . . -178.90(14) ?
C17 C16 C21 C20 . . . . -0.3(2) ?
N3 C16 C21 N4 . . . . 0.06(16) ?
C17 C16 C21 N4 . . . . 178.71(14) ?
C19 C20 C21 C16 . . . . 0.4(2) ?
C19 C20 C21 N4 . . . . -178.30(15) ?
C22 N4 C21 C16 . . . . -0.27(16) ?
C30 N4 C21 C16 . . . . -178.69(13) ?
C22 N4 C21 C20 . . . . 178.56(16) ?
C30 N4 C21 C20 . . . . 0.1(3) ?
C16 N3 C22 N4 . . . . -0.34(17) ?
C15 N3 C22 N4 . . . . 173.71(14) ?
C21 N4 C22 N3 . . . . 0.38(17) ?
C30 N4 C22 N3 . . . . 178.80(13) ?
C1 N2 C23 C24 . . . . 100.16(16) ?
C2 N2 C23 C24 . . . . -82.96(17) ?
N2 C23 C24 C25 . . . . -73.02(16) ?
C23 C24 C25 C26 . . . . -175.79(13) ?
C24 C25 C26 C27 . . . . -67.89(19) ?
C25 C26 C27 C28 . . . . -177.48(16) ?
C26 C27 C28 C29 . . . . -177.98(17) ?
C22 N4 C30 C31 . . . . -113.8(3) ?
C21 N4 C30 C31 . . . . 64.4(3) ?
C22 N4 C30 C31X . . . . -95.1(3) ?
C21 N4 C30 C31X . . . . 83.1(3) ?
N4 C30 C31 C32 . . . . 176.3(6) ?
C31X C30 C31 C32 . . . . 92.5(18) ?
C30 C31 C32 C33 . . . . -147.7(6) ?
C31 C32 C33 C34 . . . . -157.1(7) ?
C32 C33 C34 C35 . . . . -170.0(5) ?
C33 C34 C35 C36 . . . . -170.2(4) ?
N4 C30 C31X C32X . . . . -174.1(4) ?
C31 C30 C31X C32X . . . . -70.8(16) ?
C30 C31X C32X C33X . . . . 154.5(6) ?
C31X C32X C33X C34X . . . . 154.0(6) ?
C32X C33X C34X C35X . . . . 175.9(6) ?
C33X C34X C35X C36X . . . . 179.2(4) ?
